data_1516249
loop_
_publ_author_name
'Wing-Wah Yam, Vivian'
'Cheung, Kai-Leung'
'Yip, Sung-Kong'
'Zhu, Nianyong'

_publ_section_title
;
 Synthesis, characterisation, electrochemistry and luminescence studies of
 9-anthrylgold(I) complexes.
;
_journal_issue 1
_journal_name_full
'Photochemical &amp; photobiological sciences : Official journal of the European Photochemistry Association and the European Society for Photobiology'
_journal_page_first 149
_journal_page_last 153
_journal_paper_doi 10.1039/b410667a
_journal_volume 4
_journal_year 2005
_chemical_formula_sum 'C54 H42 Au2 Cl2 P2'
_chemical_formula_weight 1217.71
_space_group_IT_number 14
_symmetry_cell_setting monoclinic
_symmetry_Int_Tables_number 14
_symmetry_space_group_name_Hall '-P 2yn'
_symmetry_space_group_name_H-M 'P 1 21/n 1'
_audit_creation_date 'Thu Oct  1 07:07:00 2004'
_audit_creation_method 'from TEXRAY.INF file'
_cell_angle_alpha 90
_cell_angle_beta 98.75(2)
_cell_angle_gamma 90
_cell_formula_units_Z 4
_cell_length_a 12.258(2)
_cell_length_b 16.047(3)
_cell_length_c 23.166(3)
_cell_measurement_reflns_used 0
_cell_measurement_temperature 301.2
_cell_measurement_theta_max 0.0
_cell_measurement_theta_min 0.0
_cell_volume 4503.8(13)
_computing_cell_refinement 'MSC/AFC Diffractometer Control'
_computing_data_collection 'MSC/AFC Diffractometer Control'
_computing_data_reduction teXsan
_computing_publication_material teXsan
_computing_structure_refinement teXsan
_computing_structure_solution 'DIRDIF92 (PATTY)'
_diffrn_ambient_temperature 301.2
_diffrn_measurement_device 'marresearch IPDS mar300'
_diffrn_measurement_method oscillation
_diffrn_orient_matrix_UB_11 0.00000
_diffrn_orient_matrix_UB_12 0.00000
_diffrn_orient_matrix_UB_13 0.00000
_diffrn_orient_matrix_UB_21 0.00000
_diffrn_orient_matrix_UB_22 0.00000
_diffrn_orient_matrix_UB_23 0.00000
_diffrn_orient_matrix_UB_31 0.00000
_diffrn_orient_matrix_UB_32 0.00000
_diffrn_orient_matrix_UB_33 0.00000
_diffrn_radiation_monochromator graphite
_diffrn_radiation_source 'X-ray tube'
_diffrn_radiation_type MoKalpha
_diffrn_radiation_wavelength 0.7107
_diffrn_reflns_av_R_equivalents 0.00
_diffrn_reflns_limit_h_max 14
_diffrn_reflns_limit_h_min 0
_diffrn_reflns_limit_k_max 18
_diffrn_reflns_limit_k_min 0
_diffrn_reflns_limit_l_max 27
_diffrn_reflns_limit_l_min -27
_diffrn_reflns_number 7921
_diffrn_reflns_theta_max 25.54
_diffrn_standards_decay_% 0.00
_diffrn_standards_interval_count 0
_diffrn_standards_number 0
_exptl_absorpt_coefficient_mu 6.775
_exptl_absorpt_correction_type none
_exptl_crystal_colour brown
_exptl_crystal_density_diffrn 1.796
_exptl_crystal_description needle
_exptl_crystal_F_000 2352.00
_exptl_crystal_size_max 0.350
_exptl_crystal_size_mid 0.100
_exptl_crystal_size_min 0.070
_refine_diff_density_max 1.83
_refine_diff_density_min -2.38
_refine_ls_extinction_method none
_refine_ls_goodness_of_fit_obs 1.837
_refine_ls_hydrogen_treatment noref
_refine_ls_matrix_type full
_refine_ls_number_parameters 541
_refine_ls_number_reflns 5019
_refine_ls_number_restraints 0
_refine_ls_R_factor_obs 0.0496
_refine_ls_shift/esd_max 0.0015
_refine_ls_structure_factor_coef F
_refine_ls_weighting_scheme sigma
_refine_ls_wR_factor_obs 0.0604
_reflns_number_observed 5019
_reflns_number_total 7921
_reflns_observed_criterion 3.00
_cod_data_source_file b410667a.txt
_cod_data_source_block ip610_Yam_DAN8_08121998
_cod_original_cell_volume 4503(1)
_cod_original_sg_symbol_H-M 'P 21/n     '
_cod_original_formula_sum 'C54 H42 Au2 Cl2 P2 '
_cod_database_code 1516249

loop_
_symmetry_equiv_pos_as_xyz
'   +x,   +y,   +z'
1/2-x,1/2+y,1/2-z
'   -x,   -y,   -z'
1/2+x,1/2-y,1/2+z

loop_
_atom_site_aniso_label
_atom_site_aniso_U_11
_atom_site_aniso_U_22
_atom_site_aniso_U_33
_atom_site_aniso_U_12
_atom_site_aniso_U_13
_atom_site_aniso_U_23
Au1 0.0630(4) 0.0438(2) 0.0492(3) 0.0002(2) 0.0135(2) -0.0036(2)
Au2 0.0524(3) 0.0385(2) 0.0671(3) 0.0023(2) 0.0156(2) -0.0023(2)
Cl1 0.162(6) 0.168(5) 0.094(4) -0.028(4) 0.025(4) -0.006(3)
Cl2 0.128(5) 0.154(5) 0.177(6) 0.018(4) 0.023(4) 0.088(4)
P1 0.044(2) 0.043(1) 0.048(2) -0.003(1) 0.006(1) -0.007(1)
P2 0.042(2) 0.041(1) 0.055(2) 0.004(1) 0.006(1) -0.004(1)
C1 0.064(9) 0.036(5) 0.034(6) 0.006(5) 0.015(6) -0.002(4)
C2 0.10(1) 0.041(6) 0.048(7) 0.002(6) 0.028(7) 0.000(5)
C3 0.11(1) 0.065(8) 0.066(10) -0.009(8) 0.025(10) -0.011(7)
C4 0.12(2) 0.09(1) 0.08(1) -0.012(10) 0.00(1) -0.017(8)
C5 0.10(2) 0.15(2) 0.07(1) -0.04(1) 0.00(1) -0.03(1)
C6 0.13(2) 0.09(1) 0.055(10) -0.03(1) 0.02(1) -0.024(8)
C7 0.14(2) 0.054(8) 0.041(8) -0.006(8) 0.025(9) 0.000(5)
C8 0.15(2) 0.064(9) 0.058(10) 0.031(10) 0.03(1) 0.001(7)
C9 0.11(2) 0.11(1) 0.057(10) 0.06(1) 0.034(10) 0.022(8)
C10 0.16(2) 0.11(1) 0.07(1) 0.06(1) 0.05(1) 0.024(10)
C11 0.14(2) 0.13(2) 0.06(1) 0.05(1) 0.01(1) 0.03(1)
C12 0.09(1) 0.17(2) 0.06(1) 0.05(1) -0.002(10) 0.00(1)
C13 0.09(1) 0.079(9) 0.064(10) 0.015(8) 0.018(9) 0.005(7)
C14 0.07(1) 0.075(9) 0.047(8) 0.031(7) 0.016(7) 0.004(6)
C15 0.07(1) 0.036(6) 0.058(8) 0.003(5) 0.016(7) 0.016(5)
C16 0.09(1) 0.046(7) 0.055(8) 0.008(6) 0.027(8) 0.005(5)
C17 0.09(1) 0.067(8) 0.056(9) 0.013(7) -0.001(8) -0.004(6)
C18 0.13(2) 0.063(9) 0.08(1) 0.015(9) -0.02(1) -0.009(7)
C19 0.22(3) 0.07(1) 0.06(1) 0.06(1) -0.01(1) -0.013(8)
C20 0.18(2) 0.08(1) 0.06(1) 0.05(1) 0.02(1) 0.007(8)
C21 0.11(1) 0.044(7) 0.053(8) 0.034(7) 0.026(8) 0.011(5)
C22 0.12(2) 0.052(9) 0.09(1) 0.031(9) 0.05(1) 0.021(7)
C23 0.06(1) 0.050(8) 0.11(1) 0.013(6) 0.040(9) 0.041(8)
C24 0.09(1) 0.06(1) 0.15(2) 0.013(9) 0.04(1) 0.035(10)
C25 0.05(1) 0.10(2) 0.23(3) 0.01(1) 0.02(1) 0.07(2)
C26 0.05(1) 0.067(10) 0.19(2) 0.004(7) 0.00(1) 0.03(1)
C27 0.06(1) 0.048(7) 0.12(1) 0.003(6) 0.019(9) 0.024(7)
C28 0.07(1) 0.040(7) 0.09(1) 0.010(6) 0.032(9) 0.030(6)
C29 0.035(8) 0.082(8) 0.054(8) -0.002(6) 0.003(6) -0.003(6)
C30 0.06(1) 0.12(1) 0.09(1) 0.035(9) -0.025(9) -0.043(10)
C31 0.13(2) 0.14(2) 0.07(1) 0.05(1) -0.03(1) -0.03(1)
C32 0.06(1) 0.19(2) 0.07(1) 0.00(1) -0.017(10) 0.04(1)
C33 0.06(1) 0.09(1) 0.12(1) 0.015(8) 0.00(1) 0.04(1)
C34 0.067(10) 0.048(7) 0.10(1) 0.009(6) 0.000(8) 0.008(6)
C35 0.045(8) 0.055(6) 0.042(7) -0.012(5) 0.000(6) -0.008(5)
C36 0.09(1) 0.060(8) 0.056(8) 0.006(7) 0.004(8) -0.001(6)
C37 0.10(1) 0.073(9) 0.073(10) -0.012(8) 0.017(9) 0.016(7)
C38 0.11(1) 0.051(8) 0.07(1) 0.001(7) -0.001(9) 0.012(6)
C39 0.07(1) 0.053(8) 0.10(1) 0.009(7) -0.010(9) -0.008(7)
C40 0.064(9) 0.041(6) 0.069(9) 0.006(5) 0.005(7) -0.004(5)
C41 0.056(8) 0.031(5) 0.066(8) 0.007(5) 0.008(6) 0.002(5)
C42 0.047(8) 0.052(6) 0.047(7) 0.002(5) 0.005(6) -0.002(5)
C43 0.076(10) 0.025(5) 0.079(9) -0.004(5) 0.004(8) 0.003(5)
C44 0.08(1) 0.063(9) 0.09(1) -0.027(7) -0.016(9) -0.007(7)
C45 0.06(1) 0.11(1) 0.07(1) -0.016(9) -0.007(8) -0.025(9)
C46 0.07(1) 0.09(1) 0.08(1) 0.011(8) -0.013(9) 0.004(8)
C47 0.071(10) 0.046(7) 0.073(9) -0.001(6) -0.005(8) -0.003(6)
C48 0.055(8) 0.030(5) 0.060(7) 0.013(5) 0.005(6) -0.006(4)
C49 0.037(8) 0.073(8) 0.065(8) 0.001(6) 0.007(6) -0.004(6)
C50 0.06(1) 0.09(1) 0.10(1) 0.012(8) 0.033(9) 0.009(9)
C51 0.08(1) 0.085(10) 0.09(1) -0.032(9) 0.05(1) -0.005(8)
C52 0.09(1) 0.075(9) 0.08(1) 0.005(8) 0.027(10) 0.014(7)
C53 0.052(9) 0.055(8) 0.08(1) 0.005(6) 0.011(8) -0.005(6)
C54 0.11(2) 0.12(1) 0.10(1) -0.02(1) 0.01(1) 0.03(1)

loop_
_atom_site_label
_atom_site_fract_x
_atom_site_fract_y
_atom_site_fract_z
_atom_site_U_iso_or_equiv
_atom_site_thermal_displace_type
Au1 0.14977(4) 0.12656(3) 0.37552(2) 0.0515(1) Uij
Au2 0.29252(4) 0.23928(3) 0.31465(2) 0.0520(2) Uij
Cl1 0.1578(6) 0.0059(4) 0.6545(2) 0.141(2) Uij
Cl2 0.1069(5) 0.0800(4) 0.5402(3) 0.153(3) Uij
P1 0.1885(3) 0.0175(2) 0.3168(1) 0.0450(9) Uij
P2 0.3915(3) 0.1218(2) 0.3009(1) 0.0460(9) Uij
C1 0.112(1) 0.2189(6) 0.4334(5) 0.044(3) Uij
C2 0.195(1) 0.2568(6) 0.4720(5) 0.060(4) Uij
C3 0.306(2) 0.2273(8) 0.4808(6) 0.081(5) Uij
C4 0.390(2) 0.2616(10) 0.5187(7) 0.096(6) Uij
C5 0.366(2) 0.334(1) 0.5507(8) 0.108(8) Uij
C6 0.266(2) 0.3646(10) 0.5446(7) 0.094(6) Uij
C7 0.175(2) 0.3279(8) 0.5064(6) 0.079(5) Uij
C8 0.068(2) 0.3597(9) 0.4987(7) 0.091(6) Uij
C9 -0.022(2) 0.320(1) 0.4615(7) 0.091(6) Uij
C10 -0.132(2) 0.351(1) 0.4566(8) 0.110(8) Uij
C11 -0.217(2) 0.312(1) 0.4214(8) 0.111(8) Uij
C12 -0.190(2) 0.248(1) 0.3865(7) 0.107(7) Uij
C13 -0.082(1) 0.2179(9) 0.3876(7) 0.077(5) Uij
C14 0.005(1) 0.2492(8) 0.4272(6) 0.064(4) Uij
C15 0.195(1) 0.3437(6) 0.3230(5) 0.055(4) Uij
C16 0.239(1) 0.4090(7) 0.3599(5) 0.063(4) Uij
C17 0.349(1) 0.4131(8) 0.3879(6) 0.072(5) Uij
C18 0.392(2) 0.4768(9) 0.4223(7) 0.096(6) Uij
C19 0.316(2) 0.5408(10) 0.4345(7) 0.123(8) Uij
C20 0.212(2) 0.5398(10) 0.4115(7) 0.105(7) Uij
C21 0.166(1) 0.4763(7) 0.3738(6) 0.069(5) Uij
C22 0.057(2) 0.4747(8) 0.3490(7) 0.085(6) Uij
C23 0.014(1) 0.4091(8) 0.3097(7) 0.073(5) Uij
C24 -0.098(2) 0.4101(10) 0.2825(9) 0.098(7) Uij
C25 -0.139(1) 0.352(1) 0.245(1) 0.128(9) Uij
C26 -0.068(1) 0.2843(9) 0.2314(10) 0.105(7) Uij
C27 0.039(1) 0.2827(8) 0.2557(7) 0.074(5) Uij
C28 0.086(1) 0.3454(7) 0.2984(6) 0.066(5) Uij
C29 0.4756(10) 0.0746(8) 0.3631(5) 0.057(4) Uij
C30 0.508(1) 0.1218(10) 0.4125(7) 0.093(6) Uij
C31 0.572(2) 0.087(1) 0.4594(8) 0.120(8) Uij
C32 0.609(1) 0.010(2) 0.4597(8) 0.110(8) Uij
C33 0.582(1) -0.0370(10) 0.4116(9) 0.091(6) Uij
C34 0.513(1) -0.0077(7) 0.3624(7) 0.072(5) Uij
C35 0.2262(10) -0.0758(7) 0.3596(5) 0.048(4) Uij
C36 0.179(1) -0.0859(8) 0.4104(6) 0.070(5) Uij
C37 0.197(1) -0.1580(9) 0.4420(7) 0.082(5) Uij
C38 0.264(1) -0.2200(8) 0.4262(7) 0.078(5) Uij
C39 0.309(1) -0.2097(8) 0.3763(7) 0.077(5) Uij
C40 0.290(1) -0.1409(6) 0.3418(6) 0.059(4) Uij
C41 0.2927(10) 0.0413(6) 0.2702(5) 0.051(4) Uij
C42 0.0714(10) -0.0126(6) 0.2637(5) 0.049(3) Uij
C43 0.036(1) -0.0946(6) 0.2533(6) 0.061(4) Uij
C44 -0.055(1) -0.1136(8) 0.2148(7) 0.079(5) Uij
C45 -0.114(1) -0.054(1) 0.1836(7) 0.082(5) Uij
C46 -0.083(1) 0.0276(9) 0.1917(7) 0.083(5) Uij
C47 0.011(1) 0.0490(7) 0.2324(6) 0.065(4) Uij
C48 0.483(1) 0.1404(6) 0.2506(5) 0.049(3) Uij
C49 0.599(1) 0.1247(7) 0.2608(6) 0.058(4) Uij
C50 0.667(1) 0.1500(9) 0.2224(8) 0.082(6) Uij
C51 0.625(1) 0.1906(9) 0.1720(7) 0.083(6) Uij
C52 0.515(1) 0.2038(9) 0.1589(7) 0.079(5) Uij
C53 0.446(1) 0.1813(7) 0.1977(6) 0.064(4) Uij
C54 0.115(2) -0.009(1) 0.5832(8) 0.111(7) Uij
H(1) 0.3245 0.1800 0.4583 0.0979 Uij
H(2) 0.4605 0.2375 0.5253 0.1133 Uij
H(3) 0.4220 0.3613 0.5762 0.1414 Uij
H(4) 0.2501 0.4129 0.5668 0.1130 Uij
H(5) 0.0555 0.4104 0.5191 0.1130 Uij
H(6) -0.1445 0.4003 0.4784 0.1384 Uij
H(7) -0.2908 0.3285 0.4227 0.1385 Uij
H(8) -0.2462 0.2272 0.3592 0.1371 Uij
H(9) -0.0687 0.1754 0.3622 0.0961 Uij
H(10) 0.3973 0.3680 0.3814 0.0843 Uij
H(11) 0.4683 0.4767 0.4386 0.1097 Uij
H(12) 0.3445 0.5856 0.4605 0.1555 Uij
H(13) 0.1658 0.5820 0.4209 0.1647 Uij
H(14) 0.0089 0.5176 0.3580 0.1095 Uij
H(15) -0.1465 0.4534 0.2922 0.1247 Uij
H(16) -0.2152 0.3531 0.2270 0.1658 Uij
H(17) -0.0958 0.2425 0.2031 0.1533 Uij
H(18) 0.0845 0.2397 0.2454 0.0987 Uij
H(19) 0.4847 0.1785 0.4142 0.1041 Uij
H(20) 0.5913 0.1189 0.4936 0.1392 Uij
H(21) 0.6576 -0.0118 0.4931 0.1309 Uij
H(22) 0.6088 -0.0923 0.4117 0.1166 Uij
H(23) 0.4915 -0.0431 0.3294 0.0865 Uij
H(24) 0.1369 -0.0423 0.4228 0.0838 Uij
H(25) 0.1605 -0.1658 0.4749 0.1033 Uij
H(26) 0.2780 -0.2697 0.4485 0.0986 Uij
H(27) 0.3568 -0.2522 0.3652 0.0922 Uij
H(28) 0.3187 -0.1367 0.3060 0.0721 Uij
H(29) 0.0761 -0.1373 0.2732 0.0842 Uij
H(30) -0.0770 -0.1706 0.2093 0.0920 Uij
H(31) -0.1744 -0.0666 0.1551 0.1009 Uij
H(32) -0.1241 0.0712 0.1700 0.0963 Uij
H(33) 0.0307 0.1049 0.2388 0.0805 Uij
H(34) 0.6298 0.0964 0.2955 0.0744 Uij
H(35) 0.7433 0.1380 0.2304 0.1010 Uij
H(36) 0.6745 0.2109 0.1485 0.1118 Uij
H(37) 0.4843 0.2287 0.1226 0.0987 Uij
H(38) 0.3703 0.1944 0.1888 0.0785 Uij
H(39) 0.3326 -0.0080 0.2653 0.0629 Uij
H(40) 0.2563 0.0605 0.2337 0.0629 Uij
H(41) 0.1697 -0.0447 0.5678 0.1328 Uij
H(42) 0.0473 -0.0355 0.5765 0.1328 Uij

loop_
_atom_type_symbol
_atom_type_oxidation_number
_atom_type_number_in_cell
_atom_type_scat_dispersion_real
_atom_type_scat_dispersion_imag
_atom_type_scat_source
C 0 216 0.003 0.002 'International Tables'
H 0 168 0.000 0.000 'International Tables'
P 0 8 0.102 0.094 'International Tables'
Cl 0 8 0.148 0.159 'International Tables'
Au 0 8 -2.013 8.802 'International Tables'

loop_
_geom_angle_atom_site_label_1
_geom_angle_atom_site_label_2
_geom_angle_atom_site_label_3
_geom_angle
_geom_angle_publ_flag
Au(2) Au(1) P(1) 89.60(8) yes
Au(2) Au(1) C(1) 94.4(3) yes
P(1) Au(1) C(1) 175.7(3) yes
Au(1) Au(2) P(2) 85.90(8) yes
Au(1) Au(2) C(15) 93.2(3) yes
P(2) Au(2) C(15) 176.4(4) yes
Au(1) P(1) C(35) 111.1(4) yes
Au(1) P(1) C(41) 114.4(3) yes
Au(1) P(1) C(42) 113.0(4) yes
C(35) P(1) C(41) 110.5(5) yes
C(35) P(1) C(42) 105.1(5) yes
C(41) P(1) C(42) 102.0(5) yes
Au(2) P(2) C(29) 119.0(4) yes
Au(2) P(2) C(41) 107.5(4) yes
Au(2) P(2) C(48) 110.9(3) yes
C(29) P(2) C(41) 106.1(5) yes
C(29) P(2) C(48) 104.8(6) yes
C(41) P(2) C(48) 108.1(5) yes
Au(1) C(1) C(2) 120.4(9) yes
Au(1) C(1) C(14) 118.7(9) yes
C(2) C(1) C(14) 120(1) yes
C(1) C(2) C(3) 122(1) yes
C(1) C(2) C(7) 122(1) yes
C(3) C(2) C(7) 115(1) yes
C(2) C(3) C(4) 124(1) yes
C(2) C(3) H(1) 118.3 no
C(4) C(3) H(1) 117.2 no
C(3) C(4) C(5) 118(1) yes
C(3) C(4) H(2) 121.5 no
C(5) C(4) H(2) 120.2 no
C(4) C(5) C(6) 120(1) yes
C(4) C(5) H(3) 120.8 no
C(6) C(5) H(3) 118.8 no
C(5) C(6) C(7) 122(1) yes
C(5) C(6) H(4) 120.3 no
C(7) C(6) H(4) 116.9 no
C(2) C(7) C(6) 118(1) yes
C(2) C(7) C(8) 117(1) yes
C(6) C(7) C(8) 123(1) yes
C(7) C(8) C(9) 122(1) yes
C(7) C(8) H(5) 118.0 no
C(9) C(8) H(5) 119.8 no
C(8) C(9) C(10) 121(1) yes
C(8) C(9) C(14) 117(1) yes
C(10) C(9) C(14) 120(1) yes
C(9) C(10) C(11) 121(1) yes
C(9) C(10) H(6) 117.5 no
C(11) C(10) H(6) 121.3 no
C(10) C(11) C(12) 117(1) yes
C(10) C(11) H(7) 119.8 no
C(12) C(11) H(7) 122.9 no
C(11) C(12) C(13) 123(1) yes
C(11) C(12) H(8) 117.0 no
C(13) C(12) H(8) 119.0 no
C(12) C(13) C(14) 120(1) yes
C(12) C(13) H(9) 119.6 no
C(14) C(13) H(9) 119.6 no
C(1) C(14) C(9) 120(1) yes
C(1) C(14) C(13) 124(1) yes
C(9) C(14) C(13) 115(1) yes
Au(2) C(15) C(16) 118(1) yes
Au(2) C(15) C(28) 121.0(9) yes
C(16) C(15) C(28) 120(1) yes
C(15) C(16) C(17) 124(1) yes
C(15) C(16) C(21) 119(1) yes
C(17) C(16) C(21) 116(1) yes
C(16) C(17) C(18) 124(1) yes
C(16) C(17) H(10) 117.7 no
C(18) C(17) H(10) 117.5 no
C(17) C(18) C(19) 116(1) yes
C(17) C(18) H(11) 120.4 no
C(19) C(18) H(11) 123.3 no
C(18) C(19) C(20) 122(1) yes
C(18) C(19) H(12) 117.6 no
C(20) C(19) H(12) 120.1 no
C(19) C(20) C(21) 122(1) yes
C(19) C(20) H(13) 119.0 no
C(21) C(20) H(13) 118.8 no
C(16) C(21) C(20) 118(1) yes
C(16) C(21) C(22) 118(1) yes
C(20) C(21) C(22) 122(1) yes
C(21) C(22) C(23) 121(1) yes
C(21) C(22) H(14) 119.6 no
C(23) C(22) H(14) 119.1 no
C(22) C(23) C(24) 120(1) yes
C(22) C(23) C(28) 117(1) yes
C(24) C(23) C(28) 121(1) yes
C(23) C(24) C(25) 121(1) yes
C(23) C(24) H(15) 119.5 no
C(25) C(24) H(15) 119.0 no
C(24) C(25) C(26) 119(1) yes
C(24) C(25) H(16) 120.6 no
C(26) C(25) H(16) 119.7 no
C(25) C(26) C(27) 120(1) yes
C(25) C(26) H(17) 120.7 no
C(27) C(26) H(17) 119.2 no
C(26) C(27) C(28) 121(1) yes
C(26) C(27) H(18) 119.1 no
C(28) C(27) H(18) 119.0 no
C(15) C(28) C(23) 122(1) yes
C(15) C(28) C(27) 121(1) yes
C(23) C(28) C(27) 115(1) yes
P(2) C(29) C(30) 119(1) yes
P(2) C(29) C(34) 122.3(10) yes
C(30) C(29) C(34) 118(1) yes
C(29) C(30) C(31) 119(1) yes
C(29) C(30) H(19) 120.6 no
C(31) C(30) H(19) 119.9 no
C(30) C(31) C(32) 123(1) yes
C(30) C(31) H(20) 118.9 no
C(32) C(31) H(20) 117.7 no
C(31) C(32) C(33) 118(1) yes
C(31) C(32) H(21) 121.2 no
C(33) C(32) H(21) 120.1 no
C(32) C(33) C(34) 122(1) yes
C(32) C(33) H(22) 119.0 no
C(34) C(33) H(22) 118.9 no
C(29) C(34) C(33) 117(1) yes
C(29) C(34) H(23) 121.4 no
C(33) C(34) H(23) 120.8 no
P(1) C(35) C(36) 117.0(9) yes
P(1) C(35) C(40) 124.0(9) yes
C(36) C(35) C(40) 118(1) yes
C(35) C(36) C(37) 119(1) yes
C(35) C(36) H(24) 119.2 no
C(37) C(36) H(24) 121.2 no
C(36) C(37) C(38) 121(1) yes
C(36) C(37) H(25) 118.8 no
C(38) C(37) H(25) 119.5 no
C(37) C(38) C(39) 118(1) yes
C(37) C(38) H(26) 121.8 no
C(39) C(38) H(26) 120.1 no
C(38) C(39) C(40) 122(1) yes
C(38) C(39) H(27) 118.9 no
C(40) C(39) H(27) 118.2 no
C(35) C(40) C(39) 118(1) yes
C(35) C(40) H(28) 120.1 no
C(39) C(40) H(28) 121.2 no
P(1) C(41) P(2) 113.3(6) yes
P(1) C(41) H(39) 108.4 no
P(1) C(41) H(40) 108.5 no
P(2) C(41) H(39) 108.2 no
P(2) C(41) H(40) 108.1 no
H(39) C(41) H(40) 110.3 no
P(1) C(42) C(43) 124.3(9) yes
P(1) C(42) C(47) 118.4(8) yes
C(43) C(42) C(47) 117(1) yes
C(42) C(43) C(44) 122(1) yes
C(42) C(43) H(29) 119.1 no
C(44) C(43) H(29) 118.9 no
C(43) C(44) C(45) 120(1) yes
C(43) C(44) H(30) 119.5 no
C(45) C(44) H(30) 119.6 no
C(44) C(45) C(46) 119(1) yes
C(44) C(45) H(31) 121.2 no
C(46) C(45) H(31) 119.0 no
C(45) C(46) C(47) 120(1) yes
C(45) C(46) H(32) 120.7 no
C(47) C(46) H(32) 119.0 no
C(42) C(47) C(46) 119(1) yes
C(42) C(47) H(33) 120.0 no
C(46) C(47) H(33) 120.2 no
P(2) C(48) C(49) 125.2(9) yes
P(2) C(48) C(53) 120.2(10) yes
C(49) C(48) C(53) 114(1) yes
C(48) C(49) C(50) 121(1) yes
C(48) C(49) H(34) 119.2 no
C(50) C(49) H(34) 118.9 no
C(49) C(50) C(51) 120(1) yes
C(49) C(50) H(35) 119.6 no
C(51) C(50) H(35) 119.6 no
C(50) C(51) C(52) 119(1) yes
C(50) C(51) H(36) 118.4 no
C(52) C(51) H(36) 121.9 no
C(51) C(52) C(53) 120(1) yes
C(51) C(52) H(37) 120.2 no
C(53) C(52) H(37) 119.6 no
C(48) C(53) C(52) 123(1) yes
C(48) C(53) H(38) 118.2 no
C(52) C(53) H(38) 118.7 no
Cl(1) C(54) Cl(2) 115(1) yes
Cl(1) C(54) H(41) 108.3 no
Cl(1) C(54) H(42) 111.5 no
Cl(2) C(54) H(41) 105.0 no
Cl(2) C(54) H(42) 108.0 no
H(41) C(54) H(42) 107.8 no

loop_
_geom_bond_atom_site_label_1
_geom_bond_atom_site_label_2
_geom_bond_distance
_geom_bond_publ_flag
Au(1) Au(2) 3.0121(7) yes
Au(1) P(1) 2.309(3) yes
Au(1) C(1) 2.098(10) yes
Au(2) P(2) 2.290(3) yes
Au(2) C(15) 2.09(1) yes
Cl(1) C(54) 1.67(2) yes
Cl(2) C(54) 1.73(2) yes
P(1) C(35) 1.82(1) yes
P(1) C(41) 1.83(1) yes
P(1) C(42) 1.81(1) yes
P(2) C(29) 1.81(1) yes
P(2) C(41) 1.84(1) yes
P(2) C(48) 1.76(1) yes
C(1) C(2) 1.39(2) yes
C(1) C(14) 1.38(2) yes
C(2) C(3) 1.43(2) yes
C(2) C(7) 1.43(2) yes
C(3) C(4) 1.35(2) yes
C(3) H(1) 0.967 no
C(4) C(5) 1.44(2) yes
C(4) H(2) 0.943 no
C(5) C(6) 1.30(2) yes
C(5) H(3) 0.941 no
C(6) C(7) 1.44(2) yes
C(6) H(4) 0.965 no
C(7) C(8) 1.38(2) yes
C(8) C(9) 1.44(2) yes
C(8) H(5) 0.967 no
C(9) C(10) 1.43(2) yes
C(9) C(14) 1.45(2) yes
C(10) C(11) 1.37(3) yes
C(10) H(6) 0.969 no
C(11) C(12) 1.37(2) yes
C(11) H(7) 0.949 no
C(12) C(13) 1.41(2) yes
C(12) H(8) 0.926 no
C(13) C(14) 1.39(2) yes
C(13) H(9) 0.933 no
C(15) C(16) 1.41(2) yes
C(15) C(28) 1.36(2) yes
C(16) C(17) 1.40(2) yes
C(16) C(21) 1.47(2) yes
C(17) C(18) 1.36(2) yes
C(17) H(10) 0.962 no
C(18) C(19) 1.45(2) yes
C(18) H(11) 0.951 no
C(19) C(20) 1.31(3) yes
C(19) H(12) 0.969 no
C(20) C(21) 1.40(2) yes
C(20) H(13) 0.925 no
C(21) C(22) 1.37(2) yes
C(22) C(23) 1.44(2) yes
C(22) H(14) 0.952 no
C(23) C(24) 1.43(2) yes
C(23) C(28) 1.40(2) yes
C(24) C(25) 1.32(3) yes
C(24) H(15) 0.959 no
C(25) C(26) 1.45(3) yes
C(25) H(16) 0.964 no
C(26) C(27) 1.35(2) yes
C(26) H(17) 0.963 no
C(27) C(28) 1.47(2) yes
C(27) H(18) 0.940 no
C(29) C(30) 1.38(2) yes
C(29) C(34) 1.40(2) yes
C(30) C(31) 1.36(2) yes
C(30) H(19) 0.955 no
C(31) C(32) 1.31(3) yes
C(31) H(20) 0.944 no
C(32) C(33) 1.35(2) yes
C(32) H(21) 0.967 no
C(33) C(34) 1.40(2) yes
C(33) H(22) 0.946 no
C(34) H(23) 0.954 no
C(35) C(36) 1.40(2) yes
C(35) C(40) 1.40(2) yes
C(36) C(37) 1.37(2) yes
C(36) H(24) 0.941 no
C(37) C(38) 1.37(2) yes
C(37) H(25) 0.952 no
C(38) C(39) 1.36(2) yes
C(38) H(26) 0.950 no
C(39) C(40) 1.36(2) yes
C(39) H(27) 0.962 no
C(40) H(28) 0.950 no
C(41) H(39) 0.946 no
C(41) H(40) 0.945 no
C(42) C(43) 1.39(1) yes
C(42) C(47) 1.38(2) yes
C(43) C(44) 1.35(2) yes
C(43) H(29) 0.924 no
C(44) C(45) 1.35(2) yes
C(44) H(30) 0.957 no
C(45) C(46) 1.36(2) yes
C(45) H(31) 0.941 no
C(46) C(47) 1.41(2) yes
C(46) H(32) 0.959 no
C(47) H(33) 0.936 no
C(48) C(49) 1.42(2) yes
C(48) C(53) 1.40(2) yes
C(49) C(50) 1.37(2) yes
C(49) H(34) 0.952 no
C(50) C(51) 1.37(2) yes
C(50) H(35) 0.948 no
C(51) C(52) 1.36(2) yes
C(51) H(36) 0.930 no
C(52) C(53) 1.37(2) yes
C(52) H(37) 0.953 no
C(53) H(38) 0.943 no
C(54) H(41) 0.988 no
C(54) H(42) 0.931 no
